data_2016608
loop_
_publ_author_name
'Perp\'etuo, Genivaldo J\'ulio'
'Janczak, Jan'

_publ_section_title
;
 The chloride, bromide and iodide salts of
 1-(diaminomethylene)thiouron-1-ium
;
_journal_coeditor_code SK3208
_journal_issue 5
_journal_name_full 'Acta Crystallographica Section C'
_journal_page_first o264
_journal_page_last o268
_journal_paper_doi 10.1107/S0108270108008688
_journal_volume 64
_journal_year 2008
_chemical_formula_iupac 'C2 H7 N4 S +, I -'
_chemical_formula_moiety 'C2 H7 N4 S +, I -'
_chemical_formula_sum 'C2 H7 I N4 S'
_chemical_formula_weight 246.08
_chemical_name_systematic
;
1-(diaminomethylene)thiouron-1-ium iodide
;
_space_group_IT_number 14
_symmetry_cell_setting monoclinic
_symmetry_space_group_name_Hall '-P 2ybc'
_symmetry_space_group_name_H-M 'P 1 21/c 1'
_atom_sites_solution_hydrogens difmap
_atom_sites_solution_primary direct
_atom_sites_solution_secondary difmap
_audit_creation_method SHELXL-97
_cell_angle_alpha 90.00
_cell_angle_beta 111.100(10)
_cell_angle_gamma 90.00
_cell_formula_units_Z 4
_cell_length_a 10.929(3)
_cell_length_b 7.8750(10)
_cell_length_c 9.456(2)
_cell_measurement_reflns_used 876
_cell_measurement_temperature 295(2)
_cell_measurement_theta_max 28.99
_cell_measurement_theta_min 3.27
_cell_volume 759.3(3)
_computing_cell_refinement
;
CrysAlis CCD (Oxford Diffraction, 2006)
;
_computing_data_collection
;
CrysAlis CCD (Oxford Diffraction, 2006)
;
_computing_data_reduction
;
CrysAlis Red (Oxford Diffraction, 2006)
;
_computing_molecular_graphics
;
DIAMOND (Brandenburg & Putz, 2006)
;
_computing_publication_material 'SHELXL97 (Sheldrick, 2008)'
_computing_structure_refinement 'SHELXL97 (Sheldrick, 2008)'
_computing_structure_solution 'SHELXS97 (Sheldrick, 2008)'
_diffrn_ambient_temperature 295(2)
_diffrn_detector_area_resol_mean '1024x1024 with blocks 2x2'
_diffrn_measured_fraction_theta_full 0.995
_diffrn_measured_fraction_theta_max 0.995
_diffrn_measurement_device_type 'Kuma KM-4 with area CCD detector'
_diffrn_measurement_method \w-scan
_diffrn_radiation_monochromator graphite
_diffrn_radiation_source 'fine-focus sealed tube'
_diffrn_radiation_type MoK\a
_diffrn_radiation_wavelength 0.71073
_diffrn_reflns_av_R_equivalents 0.0130
_diffrn_reflns_av_sigmaI/netI 0.0107
_diffrn_reflns_limit_h_max 14
_diffrn_reflns_limit_h_min -14
_diffrn_reflns_limit_k_max 10
_diffrn_reflns_limit_k_min -10
_diffrn_reflns_limit_l_max 12
_diffrn_reflns_limit_l_min -9
_diffrn_reflns_number 10077
_diffrn_reflns_theta_full 28.99
_diffrn_reflns_theta_max 28.99
_diffrn_reflns_theta_min 3.27
_exptl_absorpt_coefficient_mu 4.408
_exptl_absorpt_correction_T_max 0.4449
_exptl_absorpt_correction_T_min 0.2862
_exptl_absorpt_correction_type analytical
_exptl_absorpt_process_details
;
(face-indexed; SHELXTL; Sheldrick, 2008)
;
_exptl_crystal_colour colourless
_exptl_crystal_density_diffrn 2.153
_exptl_crystal_density_meas 2.15
_exptl_crystal_density_method flotation
_exptl_crystal_description paralellepiped
_exptl_crystal_F_000 464
_exptl_crystal_size_max 0.38
_exptl_crystal_size_mid 0.24
_exptl_crystal_size_min 0.22
_refine_diff_density_max 0.807
_refine_diff_density_min -0.678
_refine_ls_extinction_coef 0.0257(9)
_refine_ls_extinction_expression Fc^*^=kFc[1+0.001xFc^2^\l^3^/sin(2\q)]^-1/4^
_refine_ls_extinction_method SHELXL97
_refine_ls_goodness_of_fit_ref 0.998
_refine_ls_hydrogen_treatment refxyz
_refine_ls_matrix_type full
_refine_ls_number_parameters 95
_refine_ls_number_reflns 2001
_refine_ls_number_restraints 0
_refine_ls_restrained_S_all 0.998
_refine_ls_R_factor_all 0.0245
_refine_ls_R_factor_gt 0.0212
_refine_ls_shift/su_max 0.004
_refine_ls_shift/su_mean 0.000
_refine_ls_structure_factor_coef Fsqd
_refine_ls_weighting_details 'calc w=1/[\s^2^(Fo^2^)+(0.0332P)^2^+0.3719P] where P=(Fo^2^+2Fc^2^)/3'
_refine_ls_weighting_scheme calc
_refine_ls_wR_factor_gt 0.0523
_refine_ls_wR_factor_ref 0.0546
_reflns_number_gt 1785
_reflns_number_total 2001
_reflns_threshold_expression I>2\s(I)
_cod_data_source_file sk3208.cif
_cod_data_source_block Ic
_cod_original_sg_symbol_H-M 'P 21/c'
_cod_database_code 2016608
_cod_database_fobs_code 2016608

loop_
_symmetry_equiv_pos_as_xyz
'x, y, z'
'-x, y+1/2, -z+1/2'
'-x, -y, -z'
'x, -y-1/2, z-1/2'

loop_
_atom_site_type_symbol
_atom_site_label
_atom_site_fract_x
_atom_site_fract_y
_atom_site_fract_z
_atom_site_U_iso_or_equiv
_atom_site_adp_type
_atom_site_calc_flag
_atom_site_occupancy
I I1 0.373664(15) 0.34350(2) 0.591594(16) 0.04108(9) Uani d 1
S S1 0.04026(6) 0.76529(8) 0.09361(7) 0.04611(16) Uani d 1
C C1 0.1532(2) 0.6433(3) 0.2193(3) 0.0327(4) Uani d 1
N N1 0.2498(2) 0.7006(3) 0.3494(2) 0.0386(4) Uani d 1
H H1 0.293(3) 0.627(4) 0.411(4) 0.046 Uiso d 1
N N2 0.1595(3) 0.4770(3) 0.2012(3) 0.0462(5) Uani d 1
H H21 0.215(3) 0.414(5) 0.268(4) 0.055 Uiso d 1
H H22 0.106(3) 0.428(4) 0.123(4) 0.055 Uiso d 1
C C2 0.2737(2) 0.8575(3) 0.4123(3) 0.0343(4) Uani d 1
N N3 0.3736(2) 0.8725(4) 0.5399(3) 0.0520(6) Uani d 1
H H31 0.386(3) 0.964(6) 0.586(4) 0.062 Uiso d 1
H H32 0.420(4) 0.797(5) 0.575(4) 0.062 Uiso d 1
N N4 0.1994(2) 0.9890(3) 0.3521(3) 0.0455(5) Uani d 1
H H41 0.220(3) 1.083(5) 0.392(4) 0.055 Uiso d 1
H H42 0.140(3) 0.978(4) 0.269(4) 0.055 Uiso d 1

loop_
_atom_site_aniso_label
_atom_site_aniso_U_11
_atom_site_aniso_U_22
_atom_site_aniso_U_33
_atom_site_aniso_U_12
_atom_site_aniso_U_13
_atom_site_aniso_U_23
I1 0.04361(12) 0.03428(11) 0.03844(12) -0.00127(5) 0.00640(7) 0.00020(5)
S1 0.0429(3) 0.0382(3) 0.0424(3) 0.0049(2) -0.0025(3) -0.0033(2)
C1 0.0342(10) 0.0313(10) 0.0334(10) -0.0004(8) 0.0132(9) -0.0031(8)
N1 0.0386(10) 0.0320(9) 0.0365(10) 0.0079(8) 0.0029(8) -0.0025(8)
N2 0.0548(13) 0.0310(9) 0.0420(11) -0.0001(9) 0.0045(10) -0.0022(8)
C2 0.0343(10) 0.0360(11) 0.0326(10) -0.0022(8) 0.0120(9) -0.0037(8)
N3 0.0427(12) 0.0492(13) 0.0489(13) 0.0041(10) -0.0020(10) -0.0180(11)
N4 0.0558(13) 0.0286(9) 0.0422(11) -0.0003(9) 0.0056(10) -0.0039(8)

loop_
_atom_type_symbol
_atom_type_description
_atom_type_scat_dispersion_real
_atom_type_scat_dispersion_imag
_atom_type_scat_source
C C 0.0033 0.0016 'International Tables Vol C Tables 4.2.6.8 and 6.1.1.4'
H H 0.0000 0.0000 'International Tables Vol C Tables 4.2.6.8 and 6.1.1.4'
N N 0.0061 0.0033 'International Tables Vol C Tables 4.2.6.8 and 6.1.1.4'
S S 0.1246 0.1234 'International Tables Vol C Tables 4.2.6.8 and 6.1.1.4'
I I -0.4742 1.8119 'International Tables Vol C Tables 4.2.6.8 and 6.1.1.4'

loop_
_geom_angle_atom_site_label_1
_geom_angle_atom_site_label_2
_geom_angle_atom_site_label_3
_geom_angle
_geom_angle_publ_flag
N2 C1 N1 112.3(2) y
N2 C1 S1 122.29(19) y
N1 C1 S1 125.36(16) y
C2 N1 C1 130.9(2) y
C2 N1 H1 111(2) ?
C1 N1 H1 117(2) ?
C1 N2 H21 122(2) ?
C1 N2 H22 121(2) ?
H21 N2 H22 117(3) ?
N3 C2 N4 120.6(2) y
N3 C2 N1 116.9(2) y
N4 C2 N1 122.5(2) y
C2 N3 H31 119(2) ?
C2 N3 H32 122(3) ?
H31 N3 H32 119(4) ?
C2 N4 H41 119(2) ?
C2 N4 H42 119(2) ?
H41 N4 H42 122(3) ?

loop_
_geom_bond_atom_site_label_1
_geom_bond_atom_site_label_2
_geom_bond_distance
_geom_bond_publ_flag
S1 C1 1.674(2) y
C1 N2 1.326(3) y
C1 N1 1.377(3) y
N1 C2 1.355(3) y
N1 H1 0.84(3) ?
N2 H21 0.86(4) ?
N2 H22 0.85(4) ?
C2 N3 1.309(3) y
C2 N4 1.312(3) y
N3 H31 0.83(4) ?
N3 H32 0.78(4) ?
N4 H41 0.82(4) ?
N4 H42 0.82(3) ?

loop_
_geom_hbond_atom_site_label_D
_geom_hbond_atom_site_label_H
_geom_hbond_atom_site_label_A
_geom_hbond_site_symmetry_A
_geom_hbond_distance_DH
_geom_hbond_distance_HA
_geom_hbond_distance_DA
_geom_hbond_angle_DHA
_geom_hbond_publ_flag
N1 H1 I1 . 0.84(3) 2.75(3) 3.571(2) 165(3) y
N2 H21 I1 . 0.86(4) 2.98(4) 3.741(3) 149(3) y
N2 H22 S1 3_565 0.85(4) 2.59(4) 3.434(2) 171(3) y
N3 H31 I1 1_565 0.83(4) 2.99(5) 3.741(3) 151(3) y
N4 H41 I1 1_565 0.82(4) 2.88(4) 3.667(2) 160(3) y
N4 H42 S1 . 0.82(3) 2.33(3) 3.007(2) 140(3) y

loop_
_cod_related_entry_id
_cod_related_entry_database
_cod_related_entry_code
1 ChemSpider 30654103
